data_7064445
loop_
_publ_author_name
'Gorbachuk, Elena'
'Mikhaylov, Maxim'
'Tagiltsev, Kirill'
'Yudin, Vasily'
'Sukhikh, Taisiya'
'Sukhov, Aleksandr'
'Faizullin, Bulat'
'Shmelev, Artemiy'
'Nikiforov, Viktor'
'Sokolov, Maxim'
'Yakhvarov, Dmitry'

_publ_section_title
;
 A highly intensive red luminescent benzotriazolate complex of {Mo6I8}
 with {Ag(tBuXPhos)}
;
_journal_name_full 'New Journal of Chemistry'
_journal_paper_doi 10.1039/D5NJ04454E
_journal_year 2026
_chemical_formula_moiety 'C32 H48 Ag F3 N O3 P S'
_chemical_formula_sum 'C32 H48 Ag F3 N O3 P S'
_chemical_formula_weight 722.61
_space_group_crystal_system monoclinic
_space_group_IT_number 14
_space_group_name_Hall '-P 2ybc'
_space_group_name_H-M_alt 'P 1 21/c 1'
_atom_sites_solution_hydrogens geom
_atom_sites_solution_primary dual
_audit_creation_date 2024-11-20
_audit_creation_method
;
Olex2 1.5
(compiled 2024.02.16 svn.r378c4104 for OlexSys, GUI svn.r6928)
;
_audit_update_record
;
2025-09-28 deposited with the CCDC.	2026-05-11 downloaded from the CCDC.
;
_cell_angle_alpha 90
_cell_angle_beta 100.459(4)
_cell_angle_gamma 90
_cell_formula_units_Z 4
_cell_length_a 9.0695(11)
_cell_length_b 22.929(2)
_cell_length_c 16.5120(17)
_cell_measurement_reflns_used 9891
_cell_measurement_temperature 150(2)
_cell_measurement_theta_max 28.79
_cell_measurement_theta_min 2.45
_cell_volume 3376.7(6)
_computing_cell_refinement 'Bruker SAINT'
_computing_data_collection 'Bruker APEX3'
_computing_data_reduction 'Bruker SAINT'
_computing_molecular_graphics 'Olex2 1.5 (Dolomanov et al., 2009)'
_computing_publication_material 'Olex2 1.5 (Dolomanov et al., 2009)'
_computing_structure_refinement 'SHELXL 2014/7 (Sheldrick, 2015)'
_computing_structure_solution 'SHELXT 2014/5 (Sheldrick, 2014)'
_diffrn_ambient_temperature 150(2)
_diffrn_detector PIXEL
_diffrn_detector_area_resol_mean 7.41
_diffrn_detector_type 'Bruker PHOTON III area detector'
_diffrn_measured_fraction_theta_full 0.998
_diffrn_measured_fraction_theta_max 0.991
_diffrn_measurement_device 'three-circle diffractometer'
_diffrn_measurement_device_type 'Bruker D8 Venture diffractometer'
_diffrn_measurement_method '\w and \f scans'
_diffrn_radiation_monochromator 'Incoatec HELIOS multilayer mirrors'
_diffrn_radiation_type MoK\a
_diffrn_radiation_wavelength 0.71073
_diffrn_reflns_av_R_equivalents 0.0694
_diffrn_reflns_av_unetI/netI 0.0621
_diffrn_reflns_Laue_measured_fraction_full 0.998
_diffrn_reflns_Laue_measured_fraction_max 0.991
_diffrn_reflns_limit_h_max 12
_diffrn_reflns_limit_h_min -12
_diffrn_reflns_limit_k_max 28
_diffrn_reflns_limit_k_min -31
_diffrn_reflns_limit_l_max 22
_diffrn_reflns_limit_l_min -21
_diffrn_reflns_number 44550
_diffrn_reflns_point_group_measured_fraction_full 0.998
_diffrn_reflns_point_group_measured_fraction_max 0.991
_diffrn_reflns_theta_full 25.242
_diffrn_reflns_theta_max 29.130
_diffrn_reflns_theta_min 1.537
_diffrn_source 'Incoatec IuS3.0 microfocus X-ray tube'
_diffrn_source_current 1.4
_diffrn_source_power 0.07
_diffrn_source_voltage 50.0
_exptl_absorpt_coefficient_mu 0.755
_exptl_absorpt_correction_T_max 0.7461
_exptl_absorpt_correction_T_min 0.6410
_exptl_absorpt_correction_type multi-scan
_exptl_absorpt_process_details
;
SADABS-2016/2 (Bruker,2016/2) was used for absorption correction.
wR2(int) was 0.1521 before and 0.0651 after correction.
The Ratio of minimum to maximum transmission is 0.8591.
The \l/2 correction factor is Not present.
;
_exptl_crystal_colour colourless
_exptl_crystal_colour_primary colourless
_exptl_crystal_density_diffrn 1.421
_exptl_crystal_description needle
_exptl_crystal_F_000 1504
_exptl_crystal_size_max 0.26
_exptl_crystal_size_mid 0.06
_exptl_crystal_size_min 0.04
_refine_diff_density_max 0.710
_refine_diff_density_min -0.831
_refine_diff_density_rms 0.112
_refine_ls_extinction_method none
_refine_ls_goodness_of_fit_ref 1.055
_refine_ls_hydrogen_treatment constr
_refine_ls_matrix_type full
_refine_ls_number_parameters 392
_refine_ls_number_reflns 9023
_refine_ls_number_restraints 0
_refine_ls_restrained_S_all 1.055
_refine_ls_R_factor_all 0.0702
_refine_ls_R_factor_gt 0.0521
_refine_ls_shift/su_max 0.001
_refine_ls_shift/su_mean 0.000
_refine_ls_structure_factor_coef Fsqd
_refine_ls_weighting_details 'w=1/[\s^2^(Fo^2^)+(0.0445P)^2^+6.2585P] where P=(Fo^2^+2Fc^2^)/3'
_refine_ls_weighting_scheme calc
_refine_ls_wR_factor_gt 0.1178
_refine_ls_wR_factor_ref 0.1269
_reflns_Friedel_coverage 0.000
_reflns_number_gt 7017
_reflns_number_total 9023
_reflns_threshold_expression 'I > 2\s(I)'
_cod_data_source_file d5nj04454e2.cif
_cod_data_source_block gev17_a
_cod_original_cell_volume 3376.6(6)
_cod_database_code 7064445
_shelx_shelxl_version_number 2014/7
_shelx_space_group_comment
;
The symmetry employed for this shelxl refinement is uniquely defined
by the following loop, which should always be used as a source of
symmetry information in preference to the above space-group names.
They are only intended as comments.
;
_shelx_estimated_absorpt_t_max 0.970
_shelx_estimated_absorpt_t_min 0.828
_olex2_refinement_description
;
1. Fixed Uiso
 At 1.2 times of:
  All C(H) groups
 At 1.5 times of:
  All C(H,H,H) groups
2.a Ternary CH refined with riding coordinates:
 C13(H13), C16(H16), C19(H19)
2.b Aromatic/amide H refined with riding coordinates:
 C2(H2), C3(H3), C4(H4), C5(H5), C9(H9), C11(H11)
2.c Idealised Me refined as rotating group:
 C14(H14A,H14B,H14C), C15(H15A,H15B,H15C), C17(H17A,H17B,H17C), C18(H18A,H18B,
 H18C), C20(H20A,H20B,H20C), C21(H21A,H21B,H21C), C23(H23A,H23B,H23C), C24(H24A,
 H24B,H24C), C25(H25A,H25B,H25C), C27(H27A,H27B,H27C), C28(H28A,H28B,H28C),
 C29(H29A,H29B,H29C), C31(H31A,H31B,H31C)
;
_olex2_submission_special_instructions 'No special instructions were received'

loop_
_space_group_symop_operation_xyz
'x, y, z'
'-x, y+1/2, -z+1/2'
'-x, -y, -z'
'x, -y-1/2, z-1/2'

loop_
_atom_site_label
_atom_site_type_symbol
_atom_site_fract_x
_atom_site_fract_y
_atom_site_fract_z
_atom_site_U_iso_or_equiv
_atom_site_adp_type
_atom_site_occupancy
_atom_site_site_symmetry_order
_atom_site_calc_flag
_atom_site_refinement_flags_posn
_atom_site_refinement_flags_adp
_atom_site_refinement_flags_occupancy
_atom_site_disorder_assembly
_atom_site_disorder_group
Ag1 Ag 0.39538(3) 0.33025(2) 0.24777(2) 0.02391(8) Uani 1 1 d . . . . .
S1 S 0.22160(10) 0.19106(4) 0.29786(5) 0.02333(18) Uani 1 1 d . . . . .
P1 P 0.22971(10) 0.39592(3) 0.16370(5) 0.01720(16) Uani 1 1 d . . . . .
F1 F 0.4214(3) 0.14967(13) 0.21606(17) 0.0551(8) Uani 1 1 d . . . . .
F2 F 0.3057(3) 0.08403(10) 0.27360(18) 0.0504(7) Uani 1 1 d . . . . .
F3 F 0.4771(3) 0.13625(12) 0.34696(17) 0.0479(6) Uani 1 1 d . . . . .
O1 O 0.3059(3) 0.24447(11) 0.31044(18) 0.0348(6) Uani 1 1 d . . . . .
O2 O 0.1128(4) 0.18791(14) 0.22307(18) 0.0426(7) Uani 1 1 d . . . . .
O3 O 0.1700(3) 0.17014(11) 0.36988(17) 0.0323(6) Uani 1 1 d . . . . .
N1 N 0.6073(3) 0.27840(14) 0.26794(19) 0.0290(7) Uani 1 1 d . . . . .
C1 C 0.1755(3) 0.45797(12) 0.22205(19) 0.0163(6) Uani 1 1 d . . . . .
C2 C 0.0928(4) 0.50343(14) 0.1791(2) 0.0208(6) Uani 1 1 d . . . . .
H2 H 0.0687 0.5012 0.1207 0.025 Uiso 1 1 calc R U . . .
C3 C 0.0445(4) 0.55157(14) 0.2178(2) 0.0227(7) Uani 1 1 d . . . . .
H3 H -0.0129 0.5813 0.1866 0.027 Uiso 1 1 calc R U . . .
C4 C 0.0817(4) 0.55556(14) 0.3028(2) 0.0222(7) Uani 1 1 d . . . . .
H4 H 0.0497 0.5881 0.3308 0.027 Uiso 1 1 calc R U . . .
C5 C 0.1657(4) 0.51169(14) 0.3467(2) 0.0213(6) Uani 1 1 d . . . . .
H5 H 0.1915 0.5153 0.4049 0.026 Uiso 1 1 calc R U . . .
C6 C 0.2144(3) 0.46231(13) 0.30922(19) 0.0169(6) Uani 1 1 d . . . . .
C7 C 0.3047(3) 0.41840(13) 0.36546(18) 0.0153(6) Uani 1 1 d . . . . .
C8 C 0.4629(3) 0.41826(13) 0.37613(18) 0.0165(6) Uani 1 1 d . . . . .
C9 C 0.5440(4) 0.37918(13) 0.43155(19) 0.0184(6) Uani 1 1 d . . . . .
H9 H 0.6501 0.3785 0.4372 0.022 Uiso 1 1 calc R U . . .
C10 C 0.4756(4) 0.34112(13) 0.47888(18) 0.0172(6) Uani 1 1 d . . . . .
C11 C 0.3203(4) 0.34346(13) 0.47002(19) 0.0183(6) Uani 1 1 d . . . . .
H11 H 0.2716 0.3185 0.5028 0.022 Uiso 1 1 calc R U . . .
C12 C 0.2336(3) 0.38124(13) 0.41458(18) 0.0163(6) Uani 1 1 d . . . . .
C13 C 0.0652(4) 0.38304(14) 0.41427(19) 0.0192(6) Uani 1 1 d . . . . .
H13 H 0.0162 0.4060 0.3652 0.023 Uiso 1 1 calc R U . . .
C14 C -0.0057(4) 0.32220(15) 0.4090(2) 0.0260(7) Uani 1 1 d . . . . .
H14A H 0.0281 0.2999 0.3652 0.039 Uiso 1 1 calc R U . . .
H14B H -0.1152 0.3258 0.3967 0.039 Uiso 1 1 calc R U . . .
H14C H 0.0245 0.3020 0.4617 0.039 Uiso 1 1 calc R U . . .
C15 C 0.0348(4) 0.41403(16) 0.4921(2) 0.0279(7) Uani 1 1 d . . . . .
H15A H 0.0871 0.3935 0.5410 0.042 Uiso 1 1 calc R U . . .
H15B H -0.0732 0.4141 0.4922 0.042 Uiso 1 1 calc R U . . .
H15C H 0.0711 0.4543 0.4927 0.042 Uiso 1 1 calc R U . . .
C16 C 0.5644(4) 0.29804(14) 0.5379(2) 0.0219(7) Uani 1 1 d . . . . .
H16 H 0.4961 0.2820 0.5736 0.026 Uiso 1 1 calc R U . . .
C17 C 0.6980(5) 0.32593(17) 0.5939(2) 0.0323(8) Uani 1 1 d . . . . .
H17A H 0.7682 0.3412 0.5605 0.048 Uiso 1 1 calc R U . . .
H17B H 0.7487 0.2966 0.6324 0.048 Uiso 1 1 calc R U . . .
H17C H 0.6629 0.3579 0.6249 0.048 Uiso 1 1 calc R U . . .
C18 C 0.6175(5) 0.24672(15) 0.4901(2) 0.0315(8) Uani 1 1 d . . . . .
H18A H 0.5318 0.2304 0.4522 0.047 Uiso 1 1 calc R U . . .
H18B H 0.6620 0.2165 0.5290 0.047 Uiso 1 1 calc R U . . .
H18C H 0.6925 0.2606 0.4587 0.047 Uiso 1 1 calc R U . . .
C19 C 0.5459(4) 0.46576(13) 0.33820(19) 0.0185(6) Uani 1 1 d . . . . .
H19 H 0.4755 0.4824 0.2901 0.022 Uiso 1 1 calc R U . . .
C20 C 0.6854(4) 0.44338(16) 0.3071(2) 0.0292(8) Uani 1 1 d . . . . .
H20A H 0.7604 0.4303 0.3540 0.044 Uiso 1 1 calc R U . . .
H20B H 0.7276 0.4749 0.2782 0.044 Uiso 1 1 calc R U . . .
H20C H 0.6572 0.4107 0.2692 0.044 Uiso 1 1 calc R U . . .
C21 C 0.5891(5) 0.51460(16) 0.4009(2) 0.0331(9) Uani 1 1 d . . . . .
H21A H 0.6457 0.5446 0.3773 0.050 Uiso 1 1 calc R U . . .
H21B H 0.6512 0.4986 0.4508 0.050 Uiso 1 1 calc R U . . .
H21C H 0.4982 0.5319 0.4149 0.050 Uiso 1 1 calc R U . . .
C22 C 0.3219(4) 0.42640(15) 0.07771(19) 0.0236(7) Uani 1 1 d . . . . .
C23 C 0.2161(5) 0.44631(16) -0.0006(2) 0.0296(8) Uani 1 1 d . . . . .
H23A H 0.1490 0.4767 0.0133 0.044 Uiso 1 1 calc R U . . .
H23B H 0.1565 0.4130 -0.0254 0.044 Uiso 1 1 calc R U . . .
H23C H 0.2751 0.4619 -0.0399 0.044 Uiso 1 1 calc R U . . .
C24 C 0.4233(5) 0.37790(19) 0.0535(2) 0.0362(9) Uani 1 1 d . . . . .
H24A H 0.3619 0.3440 0.0331 0.054 Uiso 1 1 calc R U . . .
H24B H 0.4974 0.3666 0.1018 0.054 Uiso 1 1 calc R U . . .
H24C H 0.4751 0.3923 0.0103 0.054 Uiso 1 1 calc R U . . .
C25 C 0.4204(5) 0.47755(18) 0.1123(2) 0.0341(9) Uani 1 1 d . . . . .
H25A H 0.4791 0.4907 0.0714 0.051 Uiso 1 1 calc R U . . .
H25B H 0.4884 0.4653 0.1625 0.051 Uiso 1 1 calc R U . . .
H25C H 0.3571 0.5096 0.1252 0.051 Uiso 1 1 calc R U . . .
C26 C 0.0477(4) 0.35764(14) 0.1218(2) 0.0234(7) Uani 1 1 d . . . . .
C27 C 0.0825(5) 0.30500(16) 0.0707(2) 0.0321(8) Uani 1 1 d . . . . .
H27A H 0.1613 0.2813 0.1036 0.048 Uiso 1 1 calc R U . . .
H27B H 0.1165 0.3188 0.0210 0.048 Uiso 1 1 calc R U . . .
H27C H -0.0082 0.2814 0.0550 0.048 Uiso 1 1 calc R U . . .
C28 C -0.0094(4) 0.33524(16) 0.1984(2) 0.0283(7) Uani 1 1 d . . . . .
H28A H 0.0675 0.3106 0.2311 0.042 Uiso 1 1 calc R U . . .
H28B H -0.1010 0.3124 0.1811 0.042 Uiso 1 1 calc R U . . .
H28C H -0.0311 0.3685 0.2317 0.042 Uiso 1 1 calc R U . . .
C29 C -0.0792(4) 0.39419(17) 0.0717(2) 0.0328(8) Uani 1 1 d . . . . .
H29A H -0.1680 0.3696 0.0552 0.049 Uiso 1 1 calc R U . . .
H29B H -0.0466 0.4096 0.0225 0.049 Uiso 1 1 calc R U . . .
H29C H -0.1040 0.4266 0.1055 0.049 Uiso 1 1 calc R U . . .
C30 C 0.6924(4) 0.24222(15) 0.2879(2) 0.0260(7) Uani 1 1 d . . . . .
C31 C 0.7978(4) 0.19539(17) 0.3132(2) 0.0315(8) Uani 1 1 d . . . . .
H31A H 0.8815 0.1984 0.2834 0.047 Uiso 1 1 calc R U . . .
H31B H 0.7474 0.1578 0.3009 0.047 Uiso 1 1 calc R U . . .
H31C H 0.8360 0.1983 0.3726 0.047 Uiso 1 1 calc R U . . .
C32 C 0.3633(5) 0.13776(17) 0.2825(2) 0.0329(8) Uani 1 1 d . . . . .

loop_
_atom_site_aniso_label
_atom_site_aniso_U_11
_atom_site_aniso_U_22
_atom_site_aniso_U_33
_atom_site_aniso_U_23
_atom_site_aniso_U_13
_atom_site_aniso_U_12
Ag1 0.02479(14) 0.01970(13) 0.02713(13) 0.00287(10) 0.00446(10) 0.00709(10)
S1 0.0225(4) 0.0185(4) 0.0301(4) 0.0023(3) 0.0076(3) -0.0022(3)
P1 0.0184(4) 0.0152(4) 0.0184(4) 0.0001(3) 0.0044(3) 0.0028(3)
F1 0.0591(19) 0.0605(17) 0.0577(16) -0.0157(14) 0.0428(15) -0.0127(14)
F2 0.0491(16) 0.0240(12) 0.085(2) -0.0177(12) 0.0306(15) -0.0062(11)
F3 0.0289(13) 0.0506(16) 0.0626(17) -0.0024(13) 0.0042(12) 0.0098(11)
O1 0.0372(16) 0.0206(12) 0.0482(16) 0.0024(11) 0.0116(13) -0.0087(11)
O2 0.0378(18) 0.0461(18) 0.0395(15) 0.0067(13) -0.0045(13) -0.0049(14)
O3 0.0333(15) 0.0315(14) 0.0365(14) 0.0007(11) 0.0181(12) -0.0010(11)
N1 0.0222(16) 0.0288(16) 0.0363(16) 0.0002(13) 0.0062(13) 0.0015(13)
C1 0.0142(14) 0.0123(13) 0.0231(14) 0.0010(11) 0.0055(12) 0.0018(11)
C2 0.0188(16) 0.0191(15) 0.0241(15) 0.0014(12) 0.0030(13) 0.0017(12)
C3 0.0204(17) 0.0184(15) 0.0290(16) 0.0027(13) 0.0034(13) 0.0075(13)
C4 0.0211(17) 0.0176(15) 0.0288(16) -0.0044(12) 0.0071(13) 0.0040(12)
C5 0.0160(16) 0.0221(16) 0.0257(15) -0.0022(12) 0.0036(12) 0.0035(12)
C6 0.0119(14) 0.0154(14) 0.0235(15) 0.0013(11) 0.0035(11) -0.0002(11)
C7 0.0135(14) 0.0159(14) 0.0173(13) -0.0005(11) 0.0048(11) 0.0016(11)
C8 0.0130(14) 0.0176(14) 0.0194(14) 0.0002(11) 0.0043(11) -0.0014(11)
C9 0.0124(14) 0.0215(15) 0.0223(14) 0.0032(12) 0.0063(12) 0.0008(11)
C10 0.0175(15) 0.0164(14) 0.0188(14) 0.0013(11) 0.0060(12) 0.0022(11)
C11 0.0163(15) 0.0182(15) 0.0215(14) 0.0035(11) 0.0064(12) -0.0002(11)
C12 0.0123(14) 0.0172(14) 0.0200(14) -0.0019(11) 0.0047(11) -0.0018(11)
C13 0.0139(15) 0.0211(15) 0.0237(15) 0.0019(12) 0.0067(12) 0.0004(12)
C14 0.0187(17) 0.0266(18) 0.0342(18) 0.0018(14) 0.0082(14) -0.0038(13)
C15 0.0176(17) 0.0336(19) 0.0342(18) -0.0057(15) 0.0095(14) 0.0008(14)
C16 0.0191(16) 0.0227(16) 0.0243(15) 0.0102(13) 0.0050(13) 0.0040(12)
C17 0.030(2) 0.035(2) 0.0283(18) 0.0084(15) -0.0034(15) 0.0014(16)
C18 0.033(2) 0.0221(17) 0.038(2) 0.0040(15) 0.0040(16) 0.0106(15)
C19 0.0140(15) 0.0192(15) 0.0223(14) 0.0066(12) 0.0030(12) -0.0009(11)
C20 0.0154(17) 0.0326(19) 0.041(2) 0.0132(16) 0.0095(15) 0.0020(14)
C21 0.043(2) 0.0258(18) 0.0316(18) -0.0003(15) 0.0087(17) -0.0130(16)
C22 0.0248(18) 0.0286(17) 0.0183(14) 0.0025(13) 0.0068(13) 0.0007(14)
C23 0.036(2) 0.0309(19) 0.0223(16) 0.0036(14) 0.0057(15) -0.0009(16)
C24 0.038(2) 0.047(2) 0.0269(18) 0.0009(16) 0.0154(17) 0.0120(19)
C25 0.031(2) 0.046(2) 0.0279(18) 0.0001(16) 0.0108(16) -0.0118(17)
C26 0.0252(18) 0.0204(16) 0.0243(16) -0.0030(13) 0.0033(13) -0.0019(13)
C27 0.044(2) 0.0236(17) 0.0305(18) -0.0078(14) 0.0113(17) -0.0061(16)
C28 0.0246(18) 0.0301(18) 0.0315(18) -0.0029(14) 0.0091(14) -0.0063(14)
C29 0.0231(19) 0.032(2) 0.040(2) 0.0038(16) -0.0029(16) -0.0065(15)
C30 0.0207(17) 0.0259(17) 0.0319(18) -0.0035(14) 0.0059(14) -0.0015(14)
C31 0.0234(19) 0.0311(19) 0.039(2) -0.0008(16) 0.0034(16) 0.0084(15)
C32 0.032(2) 0.0291(19) 0.041(2) -0.0083(16) 0.0163(17) -0.0054(16)

loop_
_atom_type_symbol
_atom_type_description
_atom_type_scat_dispersion_real
_atom_type_scat_dispersion_imag
_atom_type_scat_source
C C 0.0033 0.0016 'International Tables Vol C Tables 4.2.6.8 and 6.1.1.4'
H H 0.0000 0.0000 'International Tables Vol C Tables 4.2.6.8 and 6.1.1.4'
Ag Ag -0.8971 1.1015 'International Tables Vol C Tables 4.2.6.8 and 6.1.1.4'
F F 0.0171 0.0103 'International Tables Vol C Tables 4.2.6.8 and 6.1.1.4'
N N 0.0061 0.0033 'International Tables Vol C Tables 4.2.6.8 and 6.1.1.4'
O O 0.0106 0.0060 'International Tables Vol C Tables 4.2.6.8 and 6.1.1.4'
P P 0.1023 0.0942 'International Tables Vol C Tables 4.2.6.8 and 6.1.1.4'
S S 0.1246 0.1234 'International Tables Vol C Tables 4.2.6.8 and 6.1.1.4'

loop_
_geom_angle_atom_site_label_1
_geom_angle_atom_site_label_2
_geom_angle_atom_site_label_3
_geom_angle
_geom_angle_site_symmetry_1
_geom_angle_site_symmetry_3
_geom_angle_publ_flag
P1 Ag1 O1 122.34(7) . . ?
N1 Ag1 P1 148.96(8) . . ?
N1 Ag1 O1 81.39(11) . . ?
O1 S1 C32 102.75(18) . . ?
O2 S1 O1 115.55(18) . . ?
O2 S1 O3 114.74(18) . . ?
O2 S1 C32 103.77(19) . . ?
O3 S1 O1 114.14(17) . . ?
O3 S1 C32 103.62(17) . . ?
C1 P1 Ag1 112.60(10) . . ?
C1 P1 C22 107.62(15) . . ?
C1 P1 C26 104.65(15) . . ?
C22 P1 Ag1 110.45(11) . . ?
C26 P1 Ag1 109.65(11) . . ?
C26 P1 C22 111.75(15) . . ?
S1 O1 Ag1 146.87(18) . . ?
C30 N1 Ag1 161.7(3) . . ?
C2 C1 P1 118.8(2) . . ?
C2 C1 C6 118.2(3) . . ?
C6 C1 P1 123.0(2) . . ?
C1 C2 H2 118.5 . . ?
C3 C2 C1 123.0(3) . . ?
C3 C2 H2 118.5 . . ?
C2 C3 H3 120.6 . . ?
C2 C3 C4 118.7(3) . . ?
C4 C3 H3 120.6 . . ?
C3 C4 H4 120.3 . . ?
C5 C4 C3 119.5(3) . . ?
C5 C4 H4 120.3 . . ?
C4 C5 H5 118.5 . . ?
C4 C5 C6 122.9(3) . . ?
C6 C5 H5 118.5 . . ?
C1 C6 C7 125.8(3) . . ?
C5 C6 C1 117.7(3) . . ?
C5 C6 C7 116.6(3) . . ?
C8 C7 C6 120.3(3) . . ?
C12 C7 C6 120.2(3) . . ?
C12 C7 C8 119.1(3) . . ?
C7 C8 C19 120.9(3) . . ?
C9 C8 C7 119.1(3) . . ?
C9 C8 C19 119.3(3) . . ?
C8 C9 H9 118.7 . . ?
C10 C9 C8 122.5(3) . . ?
C10 C9 H9 118.7 . . ?
C9 C10 C11 117.6(3) . . ?
C9 C10 C16 122.2(3) . . ?
C11 C10 C16 120.2(3) . . ?
C10 C11 H11 118.9 . . ?
C10 C11 C12 122.2(3) . . ?
C12 C11 H11 118.9 . . ?
C7 C12 C13 122.9(3) . . ?
C11 C12 C7 119.3(3) . . ?
C11 C12 C13 117.6(3) . . ?
C12 C13 H13 108.3 . . ?
C12 C13 C14 112.6(3) . . ?
C12 C13 C15 109.9(3) . . ?
C14 C13 H13 108.3 . . ?
C14 C13 C15 109.4(3) . . ?
C15 C13 H13 108.3 . . ?
C13 C14 H14A 109.5 . . ?
C13 C14 H14B 109.5 . . ?
C13 C14 H14C 109.5 . . ?
H14A C14 H14B 109.5 . . ?
H14A C14 H14C 109.5 . . ?
H14B C14 H14C 109.5 . . ?
C13 C15 H15A 109.5 . . ?
C13 C15 H15B 109.5 . . ?
C13 C15 H15C 109.5 . . ?
H15A C15 H15B 109.5 . . ?
H15A C15 H15C 109.5 . . ?
H15B C15 H15C 109.5 . . ?
C10 C16 H16 107.8 . . ?
C10 C16 C17 112.9(3) . . ?
C10 C16 C18 110.4(3) . . ?
C17 C16 H16 107.8 . . ?
C17 C16 C18 110.1(3) . . ?
C18 C16 H16 107.8 . . ?
C16 C17 H17A 109.5 . . ?
C16 C17 H17B 109.5 . . ?
C16 C17 H17C 109.5 . . ?
H17A C17 H17B 109.5 . . ?
H17A C17 H17C 109.5 . . ?
H17B C17 H17C 109.5 . . ?
C16 C18 H18A 109.5 . . ?
C16 C18 H18B 109.5 . . ?
C16 C18 H18C 109.5 . . ?
H18A C18 H18B 109.5 . . ?
H18A C18 H18C 109.5 . . ?
H18B C18 H18C 109.5 . . ?
C8 C19 H19 107.9 . . ?
C8 C19 C20 113.4(3) . . ?
C8 C19 C21 109.3(3) . . ?
C20 C19 H19 107.9 . . ?
C21 C19 H19 107.9 . . ?
C21 C19 C20 110.2(3) . . ?
C19 C20 H20A 109.5 . . ?
C19 C20 H20B 109.5 . . ?
C19 C20 H20C 109.5 . . ?
H20A C20 H20B 109.5 . . ?
H20A C20 H20C 109.5 . . ?
H20B C20 H20C 109.5 . . ?
C19 C21 H21A 109.5 . . ?
C19 C21 H21B 109.5 . . ?
C19 C21 H21C 109.5 . . ?
H21A C21 H21B 109.5 . . ?
H21A C21 H21C 109.5 . . ?
H21B C21 H21C 109.5 . . ?
C23 C22 P1 116.4(3) . . ?
C23 C22 C24 107.9(3) . . ?
C24 C22 P1 107.0(2) . . ?
C25 C22 P1 108.1(2) . . ?
C25 C22 C23 108.8(3) . . ?
C25 C22 C24 108.5(3) . . ?
C22 C23 H23A 109.5 . . ?
C22 C23 H23B 109.5 . . ?
C22 C23 H23C 109.5 . . ?
H23A C23 H23B 109.5 . . ?
H23A C23 H23C 109.5 . . ?
H23B C23 H23C 109.5 . . ?
C22 C24 H24A 109.5 . . ?
C22 C24 H24B 109.5 . . ?
C22 C24 H24C 109.5 . . ?
H24A C24 H24B 109.5 . . ?
H24A C24 H24C 109.5 . . ?
H24B C24 H24C 109.5 . . ?
C22 C25 H25A 109.5 . . ?
C22 C25 H25B 109.5 . . ?
C22 C25 H25C 109.5 . . ?
H25A C25 H25B 109.5 . . ?
H25A C25 H25C 109.5 . . ?
H25B C25 H25C 109.5 . . ?
C27 C26 P1 108.3(3) . . ?
C27 C26 C28 108.8(3) . . ?
C27 C26 C29 109.9(3) . . ?
C28 C26 P1 104.9(2) . . ?
C29 C26 P1 117.6(2) . . ?
C29 C26 C28 107.0(3) . . ?
C26 C27 H27A 109.5 . . ?
C26 C27 H27B 109.5 . . ?
C26 C27 H27C 109.5 . . ?
H27A C27 H27B 109.5 . . ?
H27A C27 H27C 109.5 . . ?
H27B C27 H27C 109.5 . . ?
C26 C28 H28A 109.5 . . ?
C26 C28 H28B 109.5 . . ?
C26 C28 H28C 109.5 . . ?
H28A C28 H28B 109.5 . . ?
H28A C28 H28C 109.5 . . ?
H28B C28 H28C 109.5 . . ?
C26 C29 H29A 109.5 . . ?
C26 C29 H29B 109.5 . . ?
C26 C29 H29C 109.5 . . ?
H29A C29 H29B 109.5 . . ?
H29A C29 H29C 109.5 . . ?
H29B C29 H29C 109.5 . . ?
N1 C30 C31 178.8(4) . . ?
C30 C31 H31A 109.5 . . ?
C30 C31 H31B 109.5 . . ?
C30 C31 H31C 109.5 . . ?
H31A C31 H31B 109.5 . . ?
H31A C31 H31C 109.5 . . ?
H31B C31 H31C 109.5 . . ?
F1 C32 S1 111.9(3) . . ?
F1 C32 F2 107.8(3) . . ?
F1 C32 F3 107.3(3) . . ?
F2 C32 S1 111.2(3) . . ?
F2 C32 F3 107.0(3) . . ?
F3 C32 S1 111.5(3) . . ?

loop_
_geom_bond_atom_site_label_1
_geom_bond_atom_site_label_2
_geom_bond_distance
_geom_bond_site_symmetry_2
_geom_bond_publ_flag
Ag1 P1 2.3864(8) . ?
Ag1 O1 2.429(3) . ?
Ag1 N1 2.233(3) . ?
S1 O1 1.439(3) . ?
S1 O2 1.436(3) . ?
S1 O3 1.437(3) . ?
S1 C32 1.825(4) . ?
P1 C1 1.835(3) . ?
P1 C22 1.906(3) . ?
P1 C26 1.886(4) . ?
F1 C32 1.328(5) . ?
F2 C32 1.336(4) . ?
F3 C32 1.342(5) . ?
N1 C30 1.140(5) . ?
C1 C2 1.400(4) . ?
C1 C6 1.422(4) . ?
C2 H2 0.9500 . ?
C2 C3 1.386(4) . ?
C3 H3 0.9500 . ?
C3 C4 1.387(5) . ?
C4 H4 0.9500 . ?
C4 C5 1.385(4) . ?
C5 H5 0.9500 . ?
C5 C6 1.400(4) . ?
C6 C7 1.507(4) . ?
C7 C8 1.413(4) . ?
C7 C12 1.411(4) . ?
C8 C9 1.392(4) . ?
C8 C19 1.522(4) . ?
C9 H9 0.9500 . ?
C9 C10 1.390(4) . ?
C10 C11 1.391(4) . ?
C10 C16 1.513(4) . ?
C11 H11 0.9500 . ?
C11 C12 1.395(4) . ?
C12 C13 1.527(4) . ?
C13 H13 1.0000 . ?
C13 C14 1.532(4) . ?
C13 C15 1.536(5) . ?
C14 H14A 0.9800 . ?
C14 H14B 0.9800 . ?
C14 H14C 0.9800 . ?
C15 H15A 0.9800 . ?
C15 H15B 0.9800 . ?
C15 H15C 0.9800 . ?
C16 H16 1.0000 . ?
C16 C17 1.525(5) . ?
C16 C18 1.542(5) . ?
C17 H17A 0.9800 . ?
C17 H17B 0.9800 . ?
C17 H17C 0.9800 . ?
C18 H18A 0.9800 . ?
C18 H18B 0.9800 . ?
C18 H18C 0.9800 . ?
C19 H19 1.0000 . ?
C19 C20 1.538(5) . ?
C19 C21 1.527(5) . ?
C20 H20A 0.9800 . ?
C20 H20B 0.9800 . ?
C20 H20C 0.9800 . ?
C21 H21A 0.9800 . ?
C21 H21B 0.9800 . ?
C21 H21C 0.9800 . ?
C22 C23 1.534(5) . ?
C22 C24 1.541(5) . ?
C22 C25 1.521(5) . ?
C23 H23A 0.9800 . ?
C23 H23B 0.9800 . ?
C23 H23C 0.9800 . ?
C24 H24A 0.9800 . ?
C24 H24B 0.9800 . ?
C24 H24C 0.9800 . ?
C25 H25A 0.9800 . ?
C25 H25B 0.9800 . ?
C25 H25C 0.9800 . ?
C26 C27 1.538(5) . ?
C26 C28 1.539(5) . ?
C26 C29 1.538(5) . ?
C27 H27A 0.9800 . ?
C27 H27B 0.9800 . ?
C27 H27C 0.9800 . ?
C28 H28A 0.9800 . ?
C28 H28B 0.9800 . ?
C28 H28C 0.9800 . ?
C29 H29A 0.9800 . ?
C29 H29B 0.9800 . ?
C29 H29C 0.9800 . ?
C30 C31 1.448(5) . ?
C31 H31A 0.9800 . ?
C31 H31B 0.9800 . ?
C31 H31C 0.9800 . ?
